data_1503709
loop_
_publ_author_name
'Guo, Huijuan'
'Sun, Bingda'
'Gao, Hao'
'Chen, Xulin'
'Liu, Shuchun'
'Yao, Xinsheng'
'Liu, Xingzhong'
'Che, Yongsheng'

_publ_section_title
;
 Diketopiperazines from the Cordyceps-colonizing fungus Epicoccum nigrum.
;
_journal_issue 12
_journal_name_full 'Journal of natural products'
_journal_page_first 2115
_journal_page_last 2119
_journal_paper_doi 10.1021/np900654a
_journal_volume 72
_journal_year 2009
_chemical_absolute_configuration ad
_chemical_formula_moiety 'C18 H18 N2 O7 S2, H2 O'
_chemical_formula_sum 'C18 H20 N2 O8 S2'
_chemical_formula_weight 456.48
_chemical_name_systematic
; 
 ? 
;
_space_group_IT_number 4
_symmetry_cell_setting monoclinic
_symmetry_space_group_name_Hall 'P 2yb'
_symmetry_space_group_name_H-M 'P 1 21 1'
_atom_sites_solution_hydrogens geom
_atom_sites_solution_primary direct
_atom_sites_solution_secondary difmap
_audit_creation_method SHELXL-97
_cell_angle_alpha 90.00
_cell_angle_beta 97.27(3)
_cell_angle_gamma 90.00
_cell_formula_units_Z 2
_cell_length_a 10.861(2)
_cell_length_b 6.3257(13)
_cell_length_c 13.029(3)
_cell_measurement_reflns_used 334
_cell_measurement_temperature 173(2)
_cell_measurement_theta_max 27.48
_cell_measurement_theta_min 2.17
_cell_volume 887.9(3)
_computing_cell_refinement 'CrystalClear (Rigaku Inc., 2008)'
_computing_data_collection 'CrystalClear (Rigaku Inc., 2008)'
_computing_data_reduction 'CrystalClear (Rigaku Inc., 2008)'
_computing_molecular_graphics 'XP in Siemens SHELXTL (Sheldrick, 1994)'
_computing_publication_material 'SHELX97 (Sheldrick, 1997)'
_computing_structure_refinement 'SHELXL-97 (Sheldrick, 1997)'
_computing_structure_solution 'SHELXS-97 (Sheldrick, 1990)'
_diffrn_ambient_temperature 173(2)
_diffrn_measured_fraction_theta_full 0.988
_diffrn_measured_fraction_theta_max 0.988
_diffrn_measurement_device_type 'Saturn724+ CCD'
_diffrn_measurement_method '\w scans at fixed \c = 45\%'
_diffrn_radiation_monochromator graphite
_diffrn_radiation_source 'sealed tube'
_diffrn_radiation_type MoK\a
_diffrn_radiation_wavelength 0.71073
_diffrn_reflns_av_R_equivalents 0.0326
_diffrn_reflns_av_sigmaI/netI 0.0325
_diffrn_reflns_limit_h_max 14
_diffrn_reflns_limit_h_min -14
_diffrn_reflns_limit_k_max 8
_diffrn_reflns_limit_k_min -8
_diffrn_reflns_limit_l_max 16
_diffrn_reflns_limit_l_min -16
_diffrn_reflns_number 10618
_diffrn_reflns_theta_full 27.47
_diffrn_reflns_theta_max 27.47
_diffrn_reflns_theta_min 2.61
_exptl_absorpt_coefficient_mu 0.356
_exptl_absorpt_correction_T_max 0.9386
_exptl_absorpt_correction_T_min 0.9321
_exptl_absorpt_correction_type multi-scan
_exptl_absorpt_process_details 'CrystalClear (Rigaku Inc., 2008)'
_exptl_crystal_colour colorless
_exptl_crystal_density_diffrn 1.707
_exptl_crystal_density_method 'not measured'
_exptl_crystal_description block
_exptl_crystal_F_000 476
_exptl_crystal_size_max 0.20
_exptl_crystal_size_mid 0.18
_exptl_crystal_size_min 0.18
_refine_diff_density_max 0.294
_refine_diff_density_min -0.217
_refine_diff_density_rms 0.058
_refine_ls_abs_structure_details 'Flack H D (1983), Acta Cryst. A39, 876-881'
_refine_ls_abs_structure_Flack 0.04(5)
_refine_ls_extinction_method none
_refine_ls_goodness_of_fit_ref 1.058
_refine_ls_hydrogen_treatment constr
_refine_ls_matrix_type full
_refine_ls_number_parameters 271
_refine_ls_number_reflns 3947
_refine_ls_number_restraints 1
_refine_ls_restrained_S_all 1.058
_refine_ls_R_factor_all 0.0337
_refine_ls_R_factor_gt 0.0324
_refine_ls_shift/su_max 0.001
_refine_ls_shift/su_mean 0.000
_refine_ls_structure_factor_coef Fsqd
_refine_ls_weighting_details 'calc w=1/[\s^2^(Fo^2^)+(0.0486P)^2^+0.2510P] where P=(Fo^2^+2Fc^2^)/3'
_refine_ls_weighting_scheme calc
_refine_ls_wR_factor_gt 0.0814
_refine_ls_wR_factor_ref 0.0824
_reflns_number_gt 3834
_reflns_number_total 3947
_reflns_threshold_expression >2sigma(I)
_cod_data_source_file np900654a_si_002.cif
_cod_data_source_block sa140
_cod_depositor_comments
;
The following automatic conversions were performed:

'_exptl_absorpt_correction_type' value 'Multi-scan' changed to
'multi-scan' according to
/home/saulius/struct/CIF-dictionaries/cif_core.dic dictionary named
'cif_core.dic' version 2.4.2 from 2011-04-26.

Automatic conversion script
Id: cif_fix_values 1715 2011-07-08 13:25:40Z adriana 
;
_cod_original_sg_symbol_H-M P2(1)
_cod_database_code 1503709

loop_
_symmetry_equiv_pos_as_xyz
'x, y, z'
'-x, y+1/2, -z'

loop_
_atom_site_label
_atom_site_type_symbol
_atom_site_fract_x
_atom_site_fract_y
_atom_site_fract_z
_atom_site_U_iso_or_equiv
_atom_site_adp_type
_atom_site_occupancy
_atom_site_symmetry_multiplicity
_atom_site_calc_flag
_atom_site_refinement_flags
S1 S 0.15756(4) 0.97040(7) 0.74872(4) 0.01810(11) Uani 1 1 d .
S1' S -0.15442(4) 0.75008(7) 0.81277(4) 0.01680(11) Uani 1 1 d .
O1 O 0.11767(13) 0.5641(3) 0.57535(11) 0.0226(3) Uani 1 1 d .
O1' O 0.04393(14) 0.5167(3) 0.97414(11) 0.0246(3) Uani 1 1 d .
O2 O 0.57910(14) 0.8319(3) 0.89155(12) 0.0235(3) Uani 1 1 d .
O2' O -0.41149(13) 0.4292(3) 0.71047(12) 0.0240(3) Uani 1 1 d .
O3 O 0.34828(13) 0.9312(3) 1.03811(11) 0.0219(3) Uani 1 1 d .
H3A H 0.3565 1.0620 1.0478 0.033 Uiso 1 1 calc R
O3' O -0.29801(14) 0.8760(3) 0.52756(11) 0.0235(3) Uani 1 1 d .
H3'A H -0.2617 0.9497 0.4870 0.035 Uiso 1 1 calc R
O4' O -0.28522(13) 0.4386(3) 0.50294(11) 0.0229(3) Uani 1 1 d .
H4'A H -0.3361 0.5205 0.4693 0.034 Uiso 1 1 calc R
O5 O -0.49759(14) 0.5526(3) 0.38892(13) 0.0297(4) Uani 1 1 d .
H5A H -0.5244 0.6646 0.3595 0.036 Uiso 1 1 d R
H5B H -0.5583 0.4997 0.4138 0.036 Uiso 1 1 d R
N1' N -0.01374(15) 0.5127(3) 0.69398(12) 0.0157(3) Uani 1 1 d .
N1 N 0.16786(15) 0.5965(3) 0.85116(12) 0.0158(3) Uani 1 1 d .
C1 C 0.09330(18) 0.5824(3) 0.66474(15) 0.0164(4) Uani 1 1 d .
C1' C 0.05731(17) 0.5467(3) 0.88400(15) 0.0166(4) Uani 1 1 d .
C2 C 0.18367(19) 0.6809(3) 0.74966(15) 0.0166(4) Uani 1 1 d .
C2' C -0.05073(17) 0.5231(3) 0.79847(14) 0.0153(4) Uani 1 1 d .
C3 C 0.32046(18) 0.6274(3) 0.74261(15) 0.0181(4) Uani 1 1 d .
H3B H 0.3567 0.7276 0.6964 0.022 Uiso 1 1 calc R
H3C H 0.3289 0.4818 0.7164 0.022 Uiso 1 1 calc R
C3' C -0.12263(19) 0.3167(3) 0.80205(15) 0.0181(4) Uani 1 1 d .
H3'B H -0.1754 0.3170 0.8587 0.022 Uiso 1 1 calc R
H3'C H -0.0664 0.1930 0.8099 0.022 Uiso 1 1 calc R
C4 C 0.38479(18) 0.6485(3) 0.85625(15) 0.0174(4) Uani 1 1 d .
H4A H 0.4354 0.5195 0.8763 0.021 Uiso 1 1 calc R
C4' C -0.20150(18) 0.3197(3) 0.69474(15) 0.0175(4) Uani 1 1 d .
H4'B H -0.2337 0.1758 0.6739 0.021 Uiso 1 1 calc R
C5' C -0.30606(18) 0.4773(3) 0.69859(14) 0.0181(4) Uani 1 1 d .
C5 C 0.46642(19) 0.8430(3) 0.86742(15) 0.0182(4) Uani 1 1 d .
C6' C -0.26439(18) 0.7063(3) 0.69511(15) 0.0167(4) Uani 1 1 d .
H6'A H -0.3383 0.7992 0.6984 0.020 Uiso 1 1 calc R
C6 C 0.40324(19) 1.0518(4) 0.84440(16) 0.0206(4) Uani 1 1 d .
H6A H 0.4078 1.0904 0.7713 0.025 Uiso 1 1 calc R
H6B H 0.4470 1.1624 0.8888 0.025 Uiso 1 1 calc R
C7 C 0.26647(18) 1.0432(3) 0.86362(15) 0.0186(4) Uani 1 1 d .
H7A H 0.2432 1.1881 0.8851 0.022 Uiso 1 1 calc R
C7' C -0.20847(18) 0.7580(4) 0.59390(15) 0.0183(4) Uani 1 1 d .
H7'A H -0.1315 0.8444 0.6108 0.022 Uiso 1 1 calc R
C8 C 0.25331(18) 0.8936(3) 0.95460(15) 0.0181(4) Uani 1 1 d .
H8A H 0.1695 0.9092 0.9779 0.022 Uiso 1 1 calc R
C8' C -0.17682(18) 0.5522(4) 0.54085(15) 0.0189(4) Uani 1 1 d .
H8'A H -0.1248 0.5809 0.4843 0.023 Uiso 1 1 calc R
C9 C 0.27478(18) 0.6653(3) 0.92310(15) 0.0171(4) Uani 1 1 d .
H9A H 0.2883 0.5705 0.9849 0.021 Uiso 1 1 calc R
C9' C -0.10944(18) 0.4015(3) 0.62246(15) 0.0176(4) Uani 1 1 d .
H9'A H -0.0717 0.2806 0.5881 0.021 Uiso 1 1 calc R

loop_
_atom_site_aniso_label
_atom_site_aniso_U_11
_atom_site_aniso_U_22
_atom_site_aniso_U_33
_atom_site_aniso_U_23
_atom_site_aniso_U_13
_atom_site_aniso_U_12
S1 0.0180(2) 0.0172(2) 0.0186(2) 0.00163(18) 0.00055(17) 0.00270(19)
S1' 0.0167(2) 0.0168(2) 0.0169(2) -0.00223(18) 0.00226(17) 0.00107(19)
O1 0.0205(7) 0.0313(8) 0.0168(7) -0.0019(6) 0.0056(5) -0.0034(7)
O1' 0.0232(7) 0.0340(9) 0.0166(7) 0.0023(6) 0.0030(6) -0.0049(7)
O2 0.0158(7) 0.0237(7) 0.0304(8) -0.0031(7) -0.0001(6) 0.0001(6)
O2' 0.0162(7) 0.0280(8) 0.0284(7) -0.0029(6) 0.0045(6) -0.0033(6)
O3 0.0209(7) 0.0226(8) 0.0208(7) -0.0046(6) -0.0025(6) -0.0005(6)
O3' 0.0223(8) 0.0269(8) 0.0211(7) 0.0061(6) 0.0017(6) 0.0022(6)
O4' 0.0184(7) 0.0252(8) 0.0231(7) -0.0034(6) -0.0049(6) 0.0006(6)
O5 0.0190(8) 0.0323(8) 0.0371(9) 0.0071(8) 0.0003(6) 0.0003(7)
N1' 0.0153(8) 0.0180(9) 0.0140(7) -0.0030(6) 0.0023(6) -0.0010(6)
N1 0.0135(8) 0.0190(8) 0.0149(7) 0.0008(6) 0.0011(6) -0.0011(6)
C1 0.0150(9) 0.0163(9) 0.0176(9) 0.0002(7) 0.0014(7) 0.0027(7)
C1' 0.0160(9) 0.0154(9) 0.0183(9) 0.0006(7) 0.0014(7) -0.0005(8)
C2 0.0170(9) 0.0165(9) 0.0165(9) 0.0007(7) 0.0027(7) -0.0004(7)
C2' 0.0146(9) 0.0168(9) 0.0147(8) 0.0004(7) 0.0029(7) 0.0011(7)
C3 0.0150(9) 0.0193(10) 0.0204(9) -0.0016(8) 0.0035(7) -0.0002(7)
C3' 0.0175(9) 0.0183(9) 0.0186(9) -0.0004(7) 0.0021(7) -0.0009(8)
C4 0.0132(9) 0.0170(9) 0.0211(9) -0.0004(8) -0.0011(7) 0.0020(8)
C4' 0.0162(9) 0.0163(9) 0.0199(9) -0.0008(7) 0.0012(7) -0.0020(8)
C5' 0.0180(9) 0.0215(10) 0.0144(8) 0.0000(8) 0.0006(7) -0.0017(8)
C5 0.0189(10) 0.0184(9) 0.0174(9) -0.0018(8) 0.0028(7) -0.0003(8)
C6' 0.0150(9) 0.0180(10) 0.0170(9) -0.0004(7) 0.0018(7) 0.0019(7)
C6 0.0203(10) 0.0180(9) 0.0235(10) 0.0005(8) 0.0026(8) -0.0033(8)
C7 0.0180(9) 0.0161(9) 0.0210(9) -0.0013(8) -0.0004(7) 0.0010(8)
C7' 0.0165(9) 0.0214(10) 0.0167(9) 0.0016(8) 0.0010(7) 0.0005(8)
C8 0.0154(9) 0.0225(10) 0.0159(9) -0.0007(8) 0.0004(7) 0.0016(8)
C8' 0.0151(9) 0.0244(10) 0.0168(9) -0.0021(8) 0.0005(7) -0.0009(8)
C9 0.0147(9) 0.0187(9) 0.0172(9) 0.0012(8) -0.0008(7) -0.0019(8)
C9' 0.0136(9) 0.0198(9) 0.0190(9) -0.0041(7) 0.0006(7) -0.0005(8)

loop_
_atom_type_symbol
_atom_type_description
_atom_type_scat_dispersion_real
_atom_type_scat_dispersion_imag
_atom_type_scat_source
C C 0.0033 0.0016 'International Tables Vol C Tables 4.2.6.8 and 6.1.1.4'
H H 0.0000 0.0000 'International Tables Vol C Tables 4.2.6.8 and 6.1.1.4'
N N 0.0061 0.0033 'International Tables Vol C Tables 4.2.6.8 and 6.1.1.4'
O O 0.0106 0.0060 'International Tables Vol C Tables 4.2.6.8 and 6.1.1.4'
S S 0.1246 0.1234 'International Tables Vol C Tables 4.2.6.8 and 6.1.1.4'

loop_
_geom_angle_atom_site_label_1
_geom_angle_atom_site_label_2
_geom_angle_atom_site_label_3
_geom_angle
C7 S1 C2 99.17(9)
C6' S1' C2' 97.96(9)
C8 O3 H3A 109.5
C7' O3' H3'A 109.5
C8' O4' H4'A 109.5
H5A O5 H5B 105.6
C1 N1' C2' 126.62(16)
C1 N1' C9' 122.72(16)
C2' N1' C9' 110.58(15)
C1' N1 C2 125.46(16)
C1' N1 C9 121.83(16)
C2 N1 C9 107.31(15)
O1 C1 N1' 122.34(18)
O1 C1 C2 122.10(18)
N1' C1 C2 115.55(16)
O1' C1' N1 123.87(18)
O1' C1' C2' 121.15(17)
N1 C1' C2' 114.96(16)
N1 C2 C1 111.84(16)
N1 C2 C3 101.49(16)
C1 C2 C3 114.00(16)
N1 C2 S1 109.45(14)
C1 C2 S1 108.47(14)
C3 C2 S1 111.44(14)
N1' C2' C1' 114.06(15)
N1' C2' C3' 101.02(15)
C1' C2' C3' 114.34(16)
N1' C2' S1' 111.70(13)
C1' C2' S1' 105.88(13)
C3' C2' S1' 109.94(13)
C2 C3 C4 104.14(15)
C2 C3 H3B 110.9
C4 C3 H3B 110.9
C2 C3 H3C 110.9
C4 C3 H3C 110.9
H3B C3 H3C 108.9
C2' C3' C4' 100.91(15)
C2' C3' H3'B 111.6
C4' C3' H3'B 111.6
C2' C3' H3'C 111.6
C4' C3' H3'C 111.6
H3'B C3' H3'C 109.4
C5 C4 C3 110.34(17)
C5 C4 C9 111.73(17)
C3 C4 C9 104.57(15)
C5 C4 H4A 110.0
C3 C4 H4A 110.0
C9 C4 H4A 110.0
C5' C4' C3' 108.05(16)
C5' C4' C9' 110.14(17)
C3' C4' C9' 103.18(15)
C5' C4' H4'B 111.7
C3' C4' H4'B 111.7
C9' C4' H4'B 111.7
O2' C5' C4' 124.2(2)
O2' C5' C6' 122.17(19)
C4' C5' C6' 113.49(17)
O2 C5 C6 121.16(19)
O2 C5 C4 122.15(19)
C6 C5 C4 116.67(17)
C5' C6' C7' 112.05(16)
C5' C6' S1' 106.43(13)
C7' C6' S1' 113.12(13)
C5' C6' H6'A 108.4
C7' C6' H6'A 108.4
S1' C6' H6'A 108.4
C5 C6 C7 111.26(18)
C5 C6 H6A 109.4
C7 C6 H6A 109.4
C5 C6 H6B 109.4
C7 C6 H6B 109.4
H6A C6 H6B 108.0
C8 C7 C6 109.46(16)
C8 C7 S1 111.06(14)
C6 C7 S1 114.20(14)
C8 C7 H7A 107.3
C6 C7 H7A 107.3
S1 C7 H7A 107.3
O3' C7' C8' 110.22(16)
O3' C7' C6' 108.31(16)
C8' C7' C6' 109.74(17)
O3' C7' H7'A 109.5
C8' C7' H7'A 109.5
C6' C7' H7'A 109.5
O3 C8 C9 104.08(16)
O3 C8 C7 110.97(16)
C9 C8 C7 110.04(16)
O3 C8 H8A 110.5
C9 C8 H8A 110.5
C7 C8 H8A 110.5
O4' C8' C7' 111.39(16)
O4' C8' C9' 103.21(17)
C7' C8' C9' 109.14(15)
O4' C8' H8'A 111.0
C7' C8' H8'A 111.0
C9' C8' H8'A 111.0
N1 C9 C8 108.51(16)
N1 C9 C4 102.87(16)
C8 C9 C4 111.46(16)
N1 C9 H9A 111.2
C8 C9 H9A 111.2
C4 C9 H9A 111.2
N1' C9' C8' 111.97(17)
N1' C9' C4' 103.41(15)
C8' C9' C4' 109.86(16)
N1' C9' H9'A 110.5
C8' C9' H9'A 110.5
C4' C9' H9'A 110.5

loop_
_geom_bond_atom_site_label_1
_geom_bond_atom_site_label_2
_geom_bond_distance
S1 C7 1.845(2)
S1 C2 1.853(2)
S1' C6' 1.841(2)
S1' C2' 1.848(2)
O1 C1 1.232(2)
O1' C1' 1.216(2)
O2 C5 1.226(3)
O2' C5' 1.214(2)
O3 C8 1.421(2)
O3 H3A 0.8400
O3' C7' 1.427(2)
O3' H3'A 0.8400
O4' C8' 1.414(2)
O4' H4'A 0.8400
O5 H5A 0.8401
O5 H5B 0.8400
N1' C1 1.343(2)
N1' C2' 1.469(2)
N1' C9' 1.483(2)
N1 C1' 1.362(2)
N1 C2 1.456(3)
N1 C9 1.463(2)
C1 C2 1.517(3)
C1' C2' 1.520(3)
C2 C3 1.538(3)
C2' C3' 1.525(3)
C3 C4 1.561(3)
C3 H3B 0.9900
C3 H3C 0.9900
C3' C4' 1.545(3)
C3' H3'B 0.9900
C3' H3'C 0.9900
C4 C5 1.512(3)
C4 C9 1.569(3)
C4 H4A 1.0000
C4' C5' 1.517(3)
C4' C9' 1.547(3)
C4' H4'B 1.0000
C5' C6' 1.520(3)
C5 C6 1.501(3)
C6' C7' 1.555(3)
C6' H6'A 1.0000
C6 C7 1.538(3)
C6 H6A 0.9900
C6 H6B 0.9900
C7 C8 1.538(3)
C7 H7A 1.0000
C7' C8' 1.533(3)
C7' H7'A 1.0000
C8 C9 1.528(3)
C8 H8A 1.0000
C8' C9' 1.542(3)
C8' H8'A 1.0000
C9 H9A 1.0000
C9' H9'A 1.0000

loop_
_geom_hbond_atom_site_label_D
_geom_hbond_atom_site_label_H
_geom_hbond_atom_site_label_A
_geom_hbond_distance_DH
_geom_hbond_distance_HA
_geom_hbond_distance_DA
_geom_hbond_angle_DHA
_geom_hbond_site_symmetry_A
O3 H3A O2 0.84 1.97 2.776(2) 159.8 2_657
O3' H3'A O1 0.84 1.99 2.778(2) 156.3 2_556
O4' H4'A O5 0.84 1.94 2.679(2) 147.0 .
O5 H5A O2' 0.84 1.99 2.829(2) 179.7 2_456
O5 H5B O3' 0.84 1.98 2.823(2) 179.7 2_446

loop_
_geom_torsion_atom_site_label_1
_geom_torsion_atom_site_label_2
_geom_torsion_atom_site_label_3
_geom_torsion_atom_site_label_4
_geom_torsion
C2' N1' C1 O1 178.79(19)
C9' N1' C1 O1 2.2(3)
C2' N1' C1 C2 0.1(3)
C9' N1' C1 C2 -176.47(17)
C2 N1 C1' O1' -164.9(2)
C9 N1 C1' O1' -14.2(3)
C2 N1 C1' C2' 17.1(3)
C9 N1 C1' C2' 167.78(18)
C1' N1 C2 C1 -37.9(3)
C9 N1 C2 C1 167.91(16)
C1' N1 C2 C3 -159.83(18)
C9 N1 C2 C3 46.00(19)
C1' N1 C2 S1 82.3(2)
C9 N1 C2 S1 -71.86(17)
O1 C1 C2 N1 -151.42(19)
N1' C1 C2 N1 27.3(2)
O1 C1 C2 C3 -37.0(3)
N1' C1 C2 C3 141.71(18)
O1 C1 C2 S1 87.8(2)
N1' C1 C2 S1 -93.50(18)
C7 S1 C2 N1 52.93(15)
C7 S1 C2 C1 175.19(13)
C7 S1 C2 C3 -58.52(15)
C1 N1' C2' C1' -21.3(3)
C9' N1' C2' C1' 155.65(17)
C1 N1' C2' C3' -144.40(18)
C9' N1' C2' C3' 32.50(19)
C1 N1' C2' S1' 98.76(19)
C9' N1' C2' S1' -84.34(17)
O1' C1' C2' N1' -165.65(19)
N1 C1' C2' N1' 12.5(3)
O1' C1' C2' C3' -50.1(3)
N1 C1' C2' C3' 128.03(18)
O1' C1' C2' S1' 71.1(2)
N1 C1' C2' S1' -110.77(16)
C6' S1' C2' N1' 48.89(14)
C6' S1' C2' C1' 173.60(13)
C6' S1' C2' C3' -62.40(14)
N1 C2 C3 C4 -33.92(19)
C1 C2 C3 C4 -154.32(17)
S1 C2 C3 C4 82.49(17)
N1' C2' C3' C4' -44.35(17)
C1' C2' C3' C4' -167.30(16)
S1' C2' C3' C4' 73.77(15)
C2 C3 C4 C5 -108.55(18)
C2 C3 C4 C9 11.7(2)
C2' C3' C4' C5' -75.60(18)
C2' C3' C4' C9' 41.03(18)
C3' C4' C5' O2' -99.6(2)
C9' C4' C5' O2' 148.35(19)
C3' C4' C5' C6' 75.5(2)
C9' C4' C5' C6' -36.5(2)
C3 C4 C5 O2 -117.4(2)
C9 C4 C5 O2 126.7(2)
C3 C4 C5 C6 60.8(2)
C9 C4 C5 C6 -55.0(2)
O2' C5' C6' C7' -123.87(19)
C4' C5' C6' C7' 60.9(2)
O2' C5' C6' S1' 112.00(18)
C4' C5' C6' S1' -63.26(18)
C2' S1' C6' C5' 51.70(14)
C2' S1' C6' C7' -71.77(15)
O2 C5 C6 C7 -154.77(19)
C4 C5 C6 C7 26.9(2)
C5 C6 C7 C8 33.6(2)
C5 C6 C7 S1 -91.60(18)
C2 S1 C7 C8 -45.86(15)
C2 S1 C7 C6 78.51(17)
C5' C6' C7' O3' 104.20(19)
S1' C6' C7' O3' -135.49(15)
C5' C6' C7' C8' -16.2(2)
S1' C6' C7' C8' 104.15(16)
C6 C7 C8 O3 45.0(2)
S1 C7 C8 O3 171.99(13)
C6 C7 C8 C9 -69.7(2)
S1 C7 C8 C9 57.34(18)
O3' C7' C8' O4' -51.4(2)
C6' C7' C8' O4' 67.8(2)
O3' C7' C8' C9' -164.70(16)
C6' C7' C8' C9' -45.5(2)
C1' N1 C9 C8 -75.3(2)
C2 N1 C9 C8 79.97(18)
C1' N1 C9 C4 166.48(18)
C2 N1 C9 C4 -38.21(19)
O3 C8 C9 N1 169.09(15)
C7 C8 C9 N1 -71.95(19)
O3 C8 C9 C4 -78.33(18)
C7 C8 C9 C4 40.6(2)
C5 C4 C9 N1 134.00(17)
C3 C4 C9 N1 14.64(19)
C5 C4 C9 C8 17.9(2)
C3 C4 C9 C8 -101.44(19)
C1 N1' C9' C8' -71.4(2)
C2' N1' C9' C8' 111.51(18)
C1 N1' C9' C4' 170.34(17)
C2' N1' C9' C4' -6.7(2)
O4' C8' C9' N1' -162.63(15)
C7' C8' C9' N1' -44.1(2)
O4' C8' C9' C4' -48.3(2)
C7' C8' C9' C4' 70.2(2)
C5' C4' C9' N1' 93.50(18)
C3' C4' C9' N1' -21.64(19)
C5' C4' C9' C8' -26.2(2)
C3' C4' C9' C8' -141.31(17)
